data_4310455
loop_
_publ_author_name
'Kenji Matsuda'
'Kohsuke Takayama'
'Masahiro Irie'

_publ_contact_author
;Dr. Kenji Matsuda
Department of Chemistry and Biochemistry
Graduate School of Engineering, Kyushu University
Hakozaki 6-10-1, Higashi-ku, Fukuoka, Japan
;
_publ_contact_author_email ' kmatsuda@cstf.kyushu-u.ac.jp'
_publ_contact_author_fax ' 81(92)6423568 '
_publ_contact_author_phone ' 81(92)6424132 '
_publ_section_title
;
 Photochromism of Metal Complexes Composed of Diarylethene Ligands and
 Zn(II), Mn(II), and Cu(II) Hexafluoroacetylacetonates
;
_journal_name_full 'Inorganic Chemistry'
_journal_page_first 482
_journal_page_last 489
_journal_paper_doi 10.1021/ic035020r
_journal_volume 43
_journal_year 2004
_chemical_formula_sum 'C62 H36 F24 N2 O4 S4 Zn'
_chemical_formula_weight 1522.54
_chemical_name_systematic
; 
1-(2-methyl-5-phenyl-3-thienyl)-2-(2-methyl-5-(4-pyridyl)
-3-thienyl)-3,3,4,4,5,5-hexafluorocyclopentene
bis(hexafluoroacetylacetonato)zinc(II) complex
;
_space_group_IT_number 15
_symmetry_cell_setting monoclinic
_symmetry_space_group_name_Hall '-C 2yc'
_symmetry_space_group_name_H-M 'C 1 2/c 1'
_atom_sites_solution_hydrogens geom
_atom_sites_solution_primary direct
_atom_sites_solution_secondary difmap
_audit_creation_method SHELXL-97
_cell_angle_alpha 90.00
_cell_angle_beta 90.732(4)
_cell_angle_gamma 90.00
_cell_formula_units_Z 4
_cell_length_a 27.867(6)
_cell_length_b 17.212(4)
_cell_length_c 13.922(3)
_cell_measurement_temperature 293(2)
_cell_measurement_theta_max 27.48
_cell_measurement_theta_min 1.39
_cell_volume 6677(3)
_computing_cell_refinement 'Bruker SMART'
_computing_data_collection 'Bruker SMART'
_computing_data_reduction 'Bruker SHELXTL'
_computing_molecular_graphics 'Bruker SHELXTL'
_computing_publication_material 'Bruker SHELXTL'
_computing_structure_refinement 'SHELXL-97 (Sheldrick, 1997)'
_computing_structure_solution 'SHELXS-97 (Sheldrick, 1990)'
_diffrn_ambient_temperature 293(2)
_diffrn_measured_fraction_theta_full 0.910
_diffrn_measured_fraction_theta_max 0.910
_diffrn_measurement_device_type 'CCD area detector'
_diffrn_measurement_method 'phi and omega scans'
_diffrn_radiation_monochromator graphite
_diffrn_radiation_source 'fine-focus sealed tube'
_diffrn_radiation_type MoK\a
_diffrn_radiation_wavelength 0.71073
_diffrn_reflns_av_R_equivalents 0.1165
_diffrn_reflns_av_sigmaI/netI 0.1472
_diffrn_reflns_limit_h_max 35
_diffrn_reflns_limit_h_min -33
_diffrn_reflns_limit_k_max 22
_diffrn_reflns_limit_k_min -22
_diffrn_reflns_limit_l_max 18
_diffrn_reflns_limit_l_min -15
_diffrn_reflns_number 21716
_diffrn_reflns_theta_full 27.48
_diffrn_reflns_theta_max 27.48
_diffrn_reflns_theta_min 1.39
_diffrn_standards_decay_% 0.10
_exptl_absorpt_coefficient_mu 0.607
_exptl_absorpt_correction_type none
_exptl_crystal_colour colorless
_exptl_crystal_density_diffrn 1.515
_exptl_crystal_density_method 'not measured'
_exptl_crystal_description plate
_exptl_crystal_F_000 3056
_exptl_crystal_size_max 0.05
_exptl_crystal_size_mid 0.1
_exptl_crystal_size_min 0.3
_refine_diff_density_max 0.898
_refine_diff_density_min -1.500
_refine_diff_density_rms 0.117
_refine_ls_extinction_method none
_refine_ls_goodness_of_fit_ref 0.973
_refine_ls_hydrogen_treatment mixed
_refine_ls_matrix_type full
_refine_ls_number_parameters 438
_refine_ls_number_reflns 6976
_refine_ls_number_restraints 0
_refine_ls_restrained_S_all 0.973
_refine_ls_R_factor_all 0.1571
_refine_ls_R_factor_gt 0.0787
_refine_ls_shift/su_max 0.001
_refine_ls_shift/su_mean 0.000
_refine_ls_structure_factor_coef Fsqd
_refine_ls_weighting_details 'calc w=1/[\s^2^(Fo^2^)+(0.0897P)^2^+0.0000P] where P=(Fo^2^+2Fc^2^)/3'
_refine_ls_weighting_scheme calc
_refine_ls_wR_factor_gt 0.1621
_refine_ls_wR_factor_ref 0.1865
_reflns_number_gt 3739
_reflns_number_total 6976
_reflns_threshold_expression >2sigma(I)
_cod_data_source_file ic035020rsi20030830_014130_5.cif
_cod_data_source_block 2a2Zn(hfac)2(hexane)
_cod_depositor_comments
;
The following automatic conversions were performed:
'_symmetry_cell_setting' value 'Monoclinic' changed to 'monoclinic'
according to '/home/saulius/struct/CIF-dictionaries/cif_core.dic'
dictionary named 'cif_core.dic' version 2.4.1 from 2010-06-29.

Automatic conversion script
Id: cif_fix_enum 1527 2010-12-29 10:47:43Z saulius 
;
_cod_original_cell_volume 6677(2)
_cod_database_code 4310455

loop_
_symmetry_equiv_pos_as_xyz
'x, y, z'
'-x, y, -z+1/2'
'x+1/2, y+1/2, z'
'-x+1/2, y+1/2, -z+1/2'
'-x, -y, -z'
'x, -y, z-1/2'
'-x+1/2, -y+1/2, -z'
'x+1/2, -y+1/2, z-1/2'

loop_
_atom_site_label
_atom_site_type_symbol
_atom_site_fract_x
_atom_site_fract_y
_atom_site_fract_z
_atom_site_U_iso_or_equiv
_atom_site_adp_type
_atom_site_occupancy
_atom_site_symmetry_multiplicity
_atom_site_calc_flag
_atom_site_refinement_flags
_atom_site_disorder_assembly
_atom_site_disorder_group
C1 C 0.74994(17) 1.0260(3) 0.1122(4) 0.0191(11) Uani 1 1 d . . .
C2 C 0.76020(17) 0.9671(3) 0.1757(4) 0.0193(11) Uani 1 1 d . . .
C3 C 0.72553(17) 0.9595(3) 0.2483(4) 0.0178(11) Uani 1 1 d . . .
H3 H 0.7280 0.9231 0.2975 0.021 Uiso 1 1 calc R . .
C4 C 0.68839(17) 1.0098(3) 0.2399(3) 0.0189(11) Uani 1 1 d . . .
C5 C 0.80250(17) 0.9162(3) 0.1657(4) 0.0197(11) Uani 1 1 d . . .
C6 C 0.83738(19) 0.9084(3) 0.2484(4) 0.0249(13) Uani 1 1 d . . .
C7 C 0.87329(18) 0.8467(3) 0.2174(4) 0.0239(12) Uani 1 1 d . . .
C8 C 0.86685(18) 0.8441(3) 0.1078(4) 0.0256(13) Uani 1 1 d . . .
C9 C 0.81716(17) 0.8767(3) 0.0886(4) 0.0214(12) Uani 1 1 d . . .
C10 C 0.74546(18) 0.8505(3) -0.0193(4) 0.0207(12) Uani 1 1 d . . .
C11 C 0.79408(18) 0.8634(3) -0.0055(4) 0.0192(11) Uani 1 1 d . . .
C12 C 0.82066(18) 0.8528(3) -0.0919(4) 0.0206(12) Uani 1 1 d . . .
H12 H 0.8538 0.8585 -0.0948 0.025 Uiso 1 1 calc R . .
C13 C 0.79290(18) 0.8335(3) -0.1692(4) 0.0196(11) Uani 1 1 d . . .
C14 C 0.77718(17) 1.0526(3) 0.0262(4) 0.0223(12) Uani 1 1 d . . .
H14A H 0.8100 1.0361 0.0321 0.033 Uiso 1 1 calc R . .
H14B H 0.7759 1.1082 0.0222 0.033 Uiso 1 1 calc R . .
H14C H 0.7631 1.0305 -0.0308 0.033 Uiso 1 1 calc R . .
C15 C 0.70488(17) 0.8493(3) 0.0499(4) 0.0229(12) Uani 1 1 d . . .
H15A H 0.7161 0.8298 0.1108 0.034 Uiso 1 1 calc R . .
H15B H 0.6798 0.8163 0.0255 0.034 Uiso 1 1 calc R . .
H15C H 0.6927 0.9010 0.0579 0.034 Uiso 1 1 calc R . .
C16 C 0.64545(17) 1.0142(3) 0.3006(4) 0.0201(12) Uani 1 1 d . . .
C17 C 0.64608(18) 0.9834(3) 0.3925(4) 0.0293(14) Uani 1 1 d . . .
H17 H 0.6744 0.9630 0.4180 0.035 Uiso 1 1 calc R . .
C18 C 0.60515(18) 0.9828(3) 0.4463(4) 0.0286(13) Uani 1 1 d . . .
H18 H 0.6065 0.9611 0.5075 0.034 Uiso 1 1 calc R . .
C19 C 0.56300(18) 1.0428(3) 0.3266(4) 0.0250(12) Uani 1 1 d . . .
H19 H 0.5344 1.0636 0.3033 0.030 Uiso 1 1 calc R . .
C20 C 0.60236(18) 1.0456(3) 0.2684(4) 0.0247(12) Uani 1 1 d . . .
H20 H 0.6001 1.0684 0.2080 0.030 Uiso 1 1 calc R . .
C21 C 0.80836(18) 0.8103(3) -0.2660(4) 0.0224(12) Uani 1 1 d . . .
C22 C 0.85200(19) 0.8358(3) -0.3029(4) 0.0275(13) Uani 1 1 d . . .
H22 H 0.8707 0.8707 -0.2678 0.033 Uiso 1 1 calc R . .
C23 C 0.8678(2) 0.8096(3) -0.3910(4) 0.0361(15) Uani 1 1 d . . .
H23 H 0.8970 0.8268 -0.4147 0.043 Uiso 1 1 calc R . .
C24 C 0.8398(2) 0.7574(3) -0.4444(4) 0.0356(15) Uani 1 1 d . . .
H24 H 0.8507 0.7388 -0.5030 0.043 Uiso 1 1 calc R . .
C25 C 0.7965(2) 0.7337(3) -0.4105(4) 0.0319(14) Uani 1 1 d . . .
H25 H 0.7776 0.7000 -0.4470 0.038 Uiso 1 1 calc R . .
C26 C 0.78055(19) 0.7591(3) -0.3227(4) 0.0252(13) Uani 1 1 d . . .
H26 H 0.7510 0.7423 -0.3006 0.030 Uiso 1 1 calc R . .
C27 C 0.53841(18) 1.1381(3) 0.6028(4) 0.0255(13) Uani 1 1 d . . .
C28 C 0.5203(2) 1.1896(3) 0.5335(4) 0.0307(14) Uani 1 1 d . A .
H28 H 0.5294 1.2415 0.5375 0.037 Uiso 1 1 calc R . .
C29 C 0.48939(18) 1.1677(3) 0.4586(4) 0.0242(12) Uani 1 1 d . . .
C30 C 0.5689(2) 1.1728(3) 0.6844(5) 0.0349(15) Uani 1 1 d . . .
F1 F 0.86064(11) 0.97642(17) 0.2675(2) 0.0397(9) Uani 1 1 d . . .
F2 F 0.81598(11) 0.8883(2) 0.3325(2) 0.0399(9) Uani 1 1 d . . .
F3 F 0.91808(10) 0.86081(17) 0.2459(2) 0.0305(8) Uani 1 1 d . . .
F4 F 0.85993(11) 0.77689(17) 0.2549(2) 0.0331(8) Uani 1 1 d . . .
F5 F 0.90130(10) 0.88820(19) 0.0662(2) 0.0355(8) Uani 1 1 d . . .
F6 F 0.87320(10) 0.77090(17) 0.0738(2) 0.0341(8) Uani 1 1 d . . .
F7 F 0.56998(19) 1.2484(2) 0.6848(4) 0.0997(19) Uani 1 1 d . . .
F8 F 0.55502(13) 1.1493(2) 0.7689(3) 0.0565(11) Uani 1 1 d . . .
F9 F 0.61419(12) 1.1482(3) 0.6776(3) 0.0644(12) Uani 1 1 d . . .
C31A C 0.4710(4) 1.2333(6) 0.3953(8) 0.008(3) Uiso 0.65(3) 1 d P A 1
F10A F 0.4577(2) 1.2038(3) 0.3036(5) 0.021(2) Uiso 0.65(3) 1 d P A 1
F11A F 0.5012(3) 1.2898(6) 0.3788(7) 0.055(3) Uiso 0.65(3) 1 d P A 1
F12A F 0.4301(3) 1.2624(5) 0.4256(5) 0.038(2) Uiso 0.65(3) 1 d P A 1
C31B C 0.4737(16) 1.228(3) 0.375(3) 0.086(15) Uiso 0.35(3) 1 d P A 2
F10B F 0.4450(6) 1.2845(9) 0.4399(8) 0.032(4) Uiso 0.35(3) 1 d P A 2
F11B F 0.4467(9) 1.2103(12) 0.3244(19) 0.089(7) Uiso 0.35(3) 1 d P A 2
F12B F 0.5096(4) 1.2773(7) 0.3633(9) 0.017(4) Uiso 0.35(3) 1 d P A 2
N1 N 0.56325(14) 1.0120(2) 0.4145(3) 0.0211(10) Uani 1 1 d . A .
O1 O 0.53301(12) 1.06621(19) 0.6080(2) 0.0250(8) Uani 1 1 d . A .
O2 O 0.47336(11) 1.10188(19) 0.4380(3) 0.0238(8) Uani 1 1 d . A .
S1 S 0.69642(4) 1.07043(7) 0.14228(9) 0.0201(3) Uani 1 1 d . . .
S2 S 0.73334(5) 0.82728(7) -0.13683(10) 0.0229(3) Uani 1 1 d . . .
Zn1 Zn 0.5000 1.0000 0.5000 0.0204(2) Uani 1 2 d S . .

loop_
_atom_site_aniso_label
_atom_site_aniso_U_11
_atom_site_aniso_U_22
_atom_site_aniso_U_33
_atom_site_aniso_U_23
_atom_site_aniso_U_13
_atom_site_aniso_U_12
C1 0.014(3) 0.026(3) 0.017(3) -0.002(2) -0.002(2) -0.003(2)
C2 0.019(3) 0.023(3) 0.015(3) -0.002(2) -0.001(2) -0.001(2)
C3 0.019(3) 0.017(3) 0.018(3) 0.004(2) 0.001(2) 0.000(2)
C4 0.018(3) 0.023(3) 0.016(3) -0.001(2) -0.001(2) -0.001(2)
C5 0.019(3) 0.017(3) 0.022(3) 0.000(2) 0.001(2) 0.002(2)
C6 0.027(3) 0.028(3) 0.020(3) 0.002(2) -0.001(2) 0.008(2)
C7 0.017(3) 0.021(3) 0.034(3) 0.000(2) -0.006(2) 0.000(2)
C8 0.020(3) 0.027(3) 0.030(3) -0.005(2) -0.001(2) 0.006(2)
C9 0.019(3) 0.018(3) 0.027(3) 0.003(2) 0.003(2) -0.004(2)
C10 0.021(3) 0.015(3) 0.026(3) 0.002(2) -0.001(2) 0.004(2)
C11 0.023(3) 0.017(3) 0.018(3) -0.001(2) -0.001(2) 0.009(2)
C12 0.020(3) 0.017(3) 0.024(3) 0.003(2) 0.001(2) 0.004(2)
C13 0.025(3) 0.013(3) 0.021(3) 0.006(2) 0.003(2) 0.005(2)
C14 0.017(3) 0.026(3) 0.024(3) 0.001(2) 0.000(2) 0.003(2)
C15 0.017(3) 0.025(3) 0.026(3) -0.001(2) 0.000(2) -0.005(2)
C16 0.014(3) 0.024(3) 0.022(3) -0.003(2) -0.002(2) -0.006(2)
C17 0.012(3) 0.046(4) 0.030(3) 0.008(3) -0.002(2) 0.006(2)
C18 0.019(3) 0.046(4) 0.021(3) 0.007(2) 0.000(2) -0.002(2)
C19 0.018(3) 0.034(3) 0.023(3) 0.006(2) 0.000(2) 0.006(2)
C20 0.025(3) 0.030(3) 0.018(3) 0.006(2) 0.003(2) 0.005(2)
C21 0.028(3) 0.016(3) 0.023(3) 0.003(2) 0.000(2) 0.005(2)
C22 0.031(3) 0.032(3) 0.020(3) -0.002(2) 0.000(3) 0.004(3)
C23 0.033(3) 0.044(4) 0.031(4) -0.002(3) 0.005(3) 0.006(3)
C24 0.048(4) 0.035(3) 0.024(3) -0.007(3) 0.005(3) 0.012(3)
C25 0.040(4) 0.026(3) 0.029(4) -0.008(3) -0.008(3) 0.004(3)
C26 0.031(3) 0.021(3) 0.023(3) 0.001(2) -0.004(3) -0.002(2)
C27 0.013(3) 0.035(3) 0.028(3) -0.002(3) 0.000(2) -0.004(2)
C28 0.032(3) 0.025(3) 0.035(4) 0.001(3) -0.004(3) -0.003(3)
C29 0.018(3) 0.022(3) 0.032(3) 0.005(2) 0.006(3) 0.006(2)
C30 0.033(4) 0.032(4) 0.040(4) 0.002(3) -0.009(3) -0.007(3)
F1 0.039(2) 0.0289(18) 0.051(2) -0.0128(15) -0.0183(17) 0.0081(15)
F2 0.042(2) 0.061(2) 0.0167(18) 0.0050(15) 0.0020(15) 0.0191(17)
F3 0.0192(17) 0.0405(19) 0.0316(19) -0.0019(14) -0.0096(14) 0.0073(14)
F4 0.0358(19) 0.0287(17) 0.035(2) 0.0054(14) -0.0026(15) 0.0042(14)
F5 0.0198(17) 0.053(2) 0.034(2) 0.0024(16) 0.0022(15) -0.0025(15)
F6 0.0266(18) 0.0357(19) 0.040(2) -0.0119(15) -0.0059(15) 0.0127(14)
F7 0.147(5) 0.035(2) 0.115(4) -0.004(2) -0.089(4) -0.015(3)
F8 0.046(2) 0.092(3) 0.032(2) -0.014(2) -0.0029(18) -0.021(2)
F9 0.026(2) 0.107(3) 0.060(3) -0.017(2) -0.0080(19) -0.009(2)
N1 0.019(2) 0.023(2) 0.021(3) 0.0012(18) 0.0003(19) 0.0007(18)
O1 0.026(2) 0.018(2) 0.030(2) 0.0012(16) 0.0015(17) -0.0021(16)
O2 0.0172(19) 0.023(2) 0.031(2) 0.0016(16) -0.0022(16) -0.0005(15)
S1 0.0188(7) 0.0189(7) 0.0225(8) -0.0001(5) -0.0011(6) 0.0021(5)
S2 0.0222(7) 0.0210(7) 0.0255(8) 0.0010(5) -0.0027(6) 0.0004(6)
Zn1 0.0159(5) 0.0204(5) 0.0247(5) 0.0015(4) -0.0013(4) 0.0001(4)

loop_
_atom_type_symbol
_atom_type_description
_atom_type_scat_dispersion_real
_atom_type_scat_dispersion_imag
_atom_type_scat_source
C C 0.0033 0.0016 'International Tables Vol C Tables 4.2.6.8 and 6.1.1.4'
H H 0.0000 0.0000 'International Tables Vol C Tables 4.2.6.8 and 6.1.1.4'
N N 0.0061 0.0033 'International Tables Vol C Tables 4.2.6.8 and 6.1.1.4'
O O 0.0106 0.0060 'International Tables Vol C Tables 4.2.6.8 and 6.1.1.4'
F F 0.0171 0.0103 'International Tables Vol C Tables 4.2.6.8 and 6.1.1.4'
S S 0.1246 0.1234 'International Tables Vol C Tables 4.2.6.8 and 6.1.1.4'
Zn Zn 0.2839 1.4301 'International Tables Vol C Tables 4.2.6.8 and 6.1.1.4'

loop_
_geom_angle_atom_site_label_1
_geom_angle_atom_site_label_2
_geom_angle_atom_site_label_3
_geom_angle
_geom_angle_site_symmetry_1
_geom_angle_site_symmetry_3
_geom_angle_publ_flag
C2 C1 C14 129.6(4) . . ?
C2 C1 S1 110.1(4) . . ?
C14 C1 S1 120.3(4) . . ?
C1 C2 C3 113.0(4) . . ?
C1 C2 C5 122.6(4) . . ?
C3 C2 C5 124.4(4) . . ?
C4 C3 C2 114.1(4) . . ?
C3 C4 C16 127.5(4) . . ?
C3 C4 S1 110.3(4) . . ?
C16 C4 S1 122.1(4) . . ?
C9 C5 C2 129.0(5) . . ?
C9 C5 C6 111.6(4) . . ?
C2 C5 C6 119.3(4) . . ?
F1 C6 F2 105.2(4) . . ?
F1 C6 C5 112.0(4) . . ?
F2 C6 C5 113.2(4) . . ?
F1 C6 C7 110.0(4) . . ?
F2 C6 C7 111.1(4) . . ?
C5 C6 C7 105.4(4) . . ?
F3 C7 F4 107.9(4) . . ?
F3 C7 C6 113.9(4) . . ?
F4 C7 C6 108.8(4) . . ?
F3 C7 C8 113.6(4) . . ?
F4 C7 C8 109.1(4) . . ?
C6 C7 C8 103.4(4) . . ?
F5 C8 F6 105.9(4) . . ?
F5 C8 C9 111.6(4) . . ?
F6 C8 C9 113.9(4) . . ?
F5 C8 C7 109.5(4) . . ?
F6 C8 C7 111.0(4) . . ?
C9 C8 C7 105.1(4) . . ?
C5 C9 C11 131.2(5) . . ?
C5 C9 C8 109.5(5) . . ?
C11 C9 C8 119.3(4) . . ?
C11 C10 C15 131.3(5) . . ?
C11 C10 S2 110.5(4) . . ?
C15 C10 S2 118.1(4) . . ?
C10 C11 C12 112.2(4) . . ?
C10 C11 C9 124.5(5) . . ?
C12 C11 C9 122.9(5) . . ?
C13 C12 C11 113.7(5) . . ?
C12 C13 C21 128.3(5) . . ?
C12 C13 S2 110.3(4) . . ?
C21 C13 S2 120.9(4) . . ?
C17 C16 C20 116.6(5) . . ?
C17 C16 C4 120.6(5) . . ?
C20 C16 C4 122.7(5) . . ?
C18 C17 C16 120.4(5) . . ?
N1 C18 C17 122.9(5) . . ?
N1 C19 C20 124.1(5) . . ?
C19 C20 C16 119.4(5) . . ?
C22 C21 C26 117.7(5) . . ?
C22 C21 C13 121.1(5) . . ?
C26 C21 C13 121.1(5) . . ?
C23 C22 C21 120.8(5) . . ?
C22 C23 C24 120.0(5) . . ?
C25 C24 C23 119.9(5) . . ?
C24 C25 C26 120.6(5) . . ?
C25 C26 C21 121.0(5) . . ?
O1 C27 C28 128.6(5) . . ?
O1 C27 C30 114.2(5) . . ?
C28 C27 C30 117.2(5) . . ?
C29 C28 C27 123.9(5) . . ?
O2 C29 C28 129.2(5) . . ?
O2 C29 C31A 115.1(6) . . ?
C28 C29 C31A 115.7(6) . . ?
O2 C29 C31B 109.2(18) . . ?
C28 C29 C31B 121.3(18) . . ?
C31A C29 C31B 10.3(18) . . ?
F7 C30 F8 108.2(5) . . ?
F7 C30 F9 107.2(5) . . ?
F8 C30 F9 104.8(5) . . ?
F7 C30 C27 114.0(5) . . ?
F8 C30 C27 112.3(5) . . ?
F9 C30 C27 109.8(5) . . ?
F11A C31A F12A 109.5(8) . . ?
F11A C31A F10A 105.6(8) . . ?
F12A C31A F10A 101.9(8) . . ?
F11A C31A C29 116.3(8) . . ?
F12A C31A C29 112.5(8) . . ?
F10A C31A C29 109.8(7) . . ?
F11B C31B F12B 129(5) . . ?
F11B C31B F10B 102(4) . . ?
F12B C31B F10B 94(3) . . ?
F11B C31B C29 118(4) . . ?
F12B C31B C29 108(3) . . ?
F10B C31B C29 97(3) . . ?
C19 N1 C18 116.5(4) . . ?
C19 N1 Zn1 123.5(3) . . ?
C18 N1 Zn1 119.9(3) . . ?
C27 O1 Zn1 123.4(3) . . ?
C29 O2 Zn1 122.8(3) . . ?
C4 S1 C1 92.5(2) . . ?
C10 S2 C13 93.2(2) . . ?
O2 Zn1 O2 180.000(1) . 5_676 ?
O2 Zn1 O1 90.54(13) . 5_676 ?
O2 Zn1 O1 89.46(13) 5_676 5_676 ?
O2 Zn1 O1 89.46(13) . . ?
O2 Zn1 O1 90.54(13) 5_676 . ?
O1 Zn1 O1 180.000(1) 5_676 . ?
O2 Zn1 N1 91.13(14) . 5_676 ?
O2 Zn1 N1 88.87(14) 5_676 5_676 ?
O1 Zn1 N1 89.42(14) 5_676 5_676 ?
O1 Zn1 N1 90.58(14) . 5_676 ?
O2 Zn1 N1 88.87(14) . . ?
O2 Zn1 N1 91.13(14) 5_676 . ?
O1 Zn1 N1 90.58(14) 5_676 . ?
O1 Zn1 N1 89.42(14) . . ?
N1 Zn1 N1 180.000(1) 5_676 . ?

loop_
_geom_bond_atom_site_label_1
_geom_bond_atom_site_label_2
_geom_bond_distance
_geom_bond_site_symmetry_2
_geom_bond_publ_flag
C1 C2 1.371(7) . ?
C1 C14 1.498(7) . ?
C1 S1 1.732(5) . ?
C2 C3 1.414(7) . ?
C2 C5 1.477(7) . ?
C3 C4 1.353(6) . ?
C4 C16 1.476(7) . ?
C4 S1 1.731(5) . ?
C5 C9 1.339(7) . ?
C5 C6 1.503(7) . ?
C6 F1 1.363(6) . ?
C6 F2 1.366(6) . ?
C6 C7 1.526(7) . ?
C7 F3 1.328(6) . ?
C7 F4 1.363(6) . ?
C7 C8 1.535(8) . ?
C8 F5 1.359(6) . ?
C8 F6 1.359(6) . ?
C8 C9 1.514(7) . ?
C9 C11 1.469(7) . ?
C10 C11 1.384(7) . ?
C10 C15 1.495(7) . ?
C10 S2 1.714(5) . ?
C11 C12 1.433(7) . ?
C12 C13 1.359(7) . ?
C13 C21 1.475(7) . ?
C13 S2 1.729(5) . ?
C16 C17 1.385(7) . ?
C16 C20 1.386(7) . ?
C17 C18 1.372(7) . ?
C18 N1 1.341(6) . ?
C19 N1 1.333(6) . ?
C19 C20 1.373(7) . ?
C21 C22 1.397(7) . ?
C21 C26 1.409(7) . ?
C22 C23 1.384(7) . ?
C23 C24 1.398(8) . ?
C24 C25 1.364(8) . ?
C25 C26 1.378(7) . ?
C27 O1 1.249(6) . ?
C27 C28 1.399(7) . ?
C27 C30 1.530(8) . ?
C28 C29 1.396(8) . ?
C29 O2 1.250(6) . ?
C29 C31A 1.517(11) . ?
C29 C31B 1.62(4) . ?
C30 F7 1.301(7) . ?
C30 F8 1.306(7) . ?
C30 F9 1.337(7) . ?
C31A F11A 1.307(13) . ?
C31A F12A 1.321(12) . ?
C31A F10A 1.419(14) . ?
C31B F11B 1.07(5) . ?
C31B F12B 1.32(5) . ?
C31B F10B 1.55(5) . ?
N1 Zn1 2.150(4) . ?
O1 Zn1 2.091(3) . ?
O2 Zn1 2.087(3) . ?
Zn1 O2 2.087(3) 5_676 ?
Zn1 O1 2.091(3) 5_676 ?
Zn1 N1 2.150(4) 5_676 ?

loop_
_geom_torsion_atom_site_label_1
_geom_torsion_atom_site_label_2
_geom_torsion_atom_site_label_3
_geom_torsion_atom_site_label_4
_geom_torsion
_geom_torsion_site_symmetry_1
_geom_torsion_site_symmetry_2
_geom_torsion_site_symmetry_3
_geom_torsion_site_symmetry_4
_geom_torsion_publ_flag
C14 C1 C2 C3 -179.9(5) . . . . ?
S1 C1 C2 C3 -1.1(5) . . . . ?
C14 C1 C2 C5 -1.8(8) . . . . ?
S1 C1 C2 C5 177.0(4) . . . . ?
C1 C2 C3 C4 1.8(6) . . . . ?
C5 C2 C3 C4 -176.2(5) . . . . ?
C2 C3 C4 C16 176.7(5) . . . . ?
C2 C3 C4 S1 -1.6(5) . . . . ?
C1 C2 C5 C9 -50.5(8) . . . . ?
C3 C2 C5 C9 127.3(6) . . . . ?
C1 C2 C5 C6 125.1(5) . . . . ?
C3 C2 C5 C6 -57.0(7) . . . . ?
C9 C5 C6 F1 110.8(5) . . . . ?
C2 C5 C6 F1 -65.6(6) . . . . ?
C9 C5 C6 F2 -130.5(5) . . . . ?
C2 C5 C6 F2 53.2(6) . . . . ?
C9 C5 C6 C7 -8.8(6) . . . . ?
C2 C5 C6 C7 174.8(4) . . . . ?
F1 C6 C7 F3 21.8(6) . . . . ?
F2 C6 C7 F3 -94.2(5) . . . . ?
C5 C6 C7 F3 142.7(4) . . . . ?
F1 C6 C7 F4 142.2(4) . . . . ?
F2 C6 C7 F4 26.1(6) . . . . ?
C5 C6 C7 F4 -96.9(5) . . . . ?
F1 C6 C7 C8 -101.9(5) . . . . ?
F2 C6 C7 C8 142.0(4) . . . . ?
C5 C6 C7 C8 19.0(5) . . . . ?
F3 C7 C8 F5 -26.2(6) . . . . ?
F4 C7 C8 F5 -146.6(4) . . . . ?
C6 C7 C8 F5 97.8(5) . . . . ?
F3 C7 C8 F6 90.3(5) . . . . ?
F4 C7 C8 F6 -30.1(6) . . . . ?
C6 C7 C8 F6 -145.7(4) . . . . ?
F3 C7 C8 C9 -146.2(4) . . . . ?
F4 C7 C8 C9 93.4(5) . . . . ?
C6 C7 C8 C9 -22.2(5) . . . . ?
C2 C5 C9 C11 -8.1(9) . . . . ?
C6 C5 C9 C11 175.9(5) . . . . ?
C2 C5 C9 C8 170.1(5) . . . . ?
C6 C5 C9 C8 -5.9(6) . . . . ?
F5 C8 C9 C5 -100.5(5) . . . . ?
F6 C8 C9 C5 139.7(5) . . . . ?
C7 C8 C9 C5 18.1(5) . . . . ?
F5 C8 C9 C11 78.0(6) . . . . ?
F6 C8 C9 C11 -41.8(6) . . . . ?
C7 C8 C9 C11 -163.5(4) . . . . ?
C15 C10 C11 C12 175.2(5) . . . . ?
S2 C10 C11 C12 -0.9(5) . . . . ?
C15 C10 C11 C9 2.6(8) . . . . ?
S2 C10 C11 C9 -173.5(4) . . . . ?
C5 C9 C11 C10 -38.2(8) . . . . ?
C8 C9 C11 C10 143.7(5) . . . . ?
C5 C9 C11 C12 149.9(5) . . . . ?
C8 C9 C11 C12 -28.2(7) . . . . ?
C10 C11 C12 C13 0.9(6) . . . . ?
C9 C11 C12 C13 173.7(4) . . . . ?
C11 C12 C13 C21 -172.8(4) . . . . ?
C11 C12 C13 S2 -0.5(5) . . . . ?
C3 C4 C16 C17 21.6(8) . . . . ?
S1 C4 C16 C17 -160.2(4) . . . . ?
C3 C4 C16 C20 -155.4(5) . . . . ?
S1 C4 C16 C20 22.8(7) . . . . ?
C20 C16 C17 C18 1.8(8) . . . . ?
C4 C16 C17 C18 -175.4(5) . . . . ?
C16 C17 C18 N1 -0.8(9) . . . . ?
N1 C19 C20 C16 0.7(8) . . . . ?
C17 C16 C20 C19 -1.8(7) . . . . ?
C4 C16 C20 C19 175.4(5) . . . . ?
C12 C13 C21 C22 -27.6(8) . . . . ?
S2 C13 C21 C22 160.7(4) . . . . ?
C12 C13 C21 C26 149.7(5) . . . . ?
S2 C13 C21 C26 -21.9(6) . . . . ?
C26 C21 C22 C23 -1.8(7) . . . . ?
C13 C21 C22 C23 175.6(5) . . . . ?
C21 C22 C23 C24 0.3(8) . . . . ?
C22 C23 C24 C25 1.5(8) . . . . ?
C23 C24 C25 C26 -1.7(8) . . . . ?
C24 C25 C26 C21 0.2(8) . . . . ?
C22 C21 C26 C25 1.6(7) . . . . ?
C13 C21 C26 C25 -175.9(5) . . . . ?
O1 C27 C28 C29 4.2(9) . . . . ?
C30 C27 C28 C29 -175.5(5) . . . . ?
C27 C28 C29 O2 -1.7(9) . . . . ?
C27 C28 C29 C31A 175.8(6) . . . . ?
C27 C28 C29 C31B -174.4(19) . . . . ?
O1 C27 C30 F7 -172.7(5) . . . . ?
C28 C27 C30 F7 7.1(8) . . . . ?
O1 C27 C30 F8 -49.2(7) . . . . ?
C28 C27 C30 F8 130.6(5) . . . . ?
O1 C27 C30 F9 67.1(6) . . . . ?
C28 C27 C30 F9 -113.2(6) . . . . ?
O2 C29 C31A F11A -146.1(8) . . . . ?
C28 C29 C31A F11A 36.1(11) . . . . ?
C31B C29 C31A F11A -89(11) . . . . ?
O2 C29 C31A F12A 86.4(11) . . . . ?
C28 C29 C31A F12A -91.4(10) . . . . ?
C31B C29 C31A F12A 143(11) . . . . ?
O2 C29 C31A F10A -26.3(9) . . . . ?
C28 C29 C31A F10A 155.9(6) . . . . ?
C31B C29 C31A F10A 30(11) . . . . ?
O2 C29 C31B F11B 13(5) . . . . ?
C28 C29 C31B F11B -173(4) . . . . ?
C31A C29 C31B F11B -114(13) . . . . ?
O2 C29 C31B F12B -143(2) . . . . ?
C28 C29 C31B F12B 31(3) . . . . ?
C31A C29 C31B F12B 90(11) . . . . ?
O2 C29 C31B F10B 120(2) . . . . ?
C28 C29 C31B F10B -66(3) . . . . ?
C31A C29 C31B F10B -6(9) . . . . ?
C20 C19 N1 C18 0.4(8) . . . . ?
C20 C19 N1 Zn1 -175.0(4) . . . . ?
C17 C18 N1 C19 -0.4(8) . . . . ?
C17 C18 N1 Zn1 175.2(4) . . . . ?
C28 C27 O1 Zn1 7.4(8) . . . . ?
C30 C27 O1 Zn1 -172.9(3) . . . . ?
C28 C29 O2 Zn1 -11.7(8) . . . . ?
C31A C29 O2 Zn1 170.8(5) . . . . ?
C31B C29 O2 Zn1 161.7(17) . . . . ?
C3 C4 S1 C1 0.9(4) . . . . ?
C16 C4 S1 C1 -177.6(4) . . . . ?
C2 C1 S1 C4 0.2(4) . . . . ?
C14 C1 S1 C4 179.1(4) . . . . ?
C11 C10 S2 C13 0.5(4) . . . . ?
C15 C10 S2 C13 -176.2(4) . . . . ?
C12 C13 S2 C10 0.0(4) . . . . ?
C21 C13 S2 C10 173.0(4) . . . . ?
C29 O2 Zn1 O2 -89(100) . . . 5_676 ?
C29 O2 Zn1 O1 -163.8(4) . . . 5_676 ?
C29 O2 Zn1 O1 16.2(4) . . . . ?
C29 O2 Zn1 N1 106.7(4) . . . 5_676 ?
C29 O2 Zn1 N1 -73.3(4) . . . . ?
C27 O1 Zn1 O2 -14.3(4) . . . . ?
C27 O1 Zn1 O2 165.7(4) . . . 5_676 ?
C27 O1 Zn1 O1 131(100) . . . 5_676 ?
C27 O1 Zn1 N1 -105.4(4) . . . 5_676 ?
C27 O1 Zn1 N1 74.6(4) . . . . ?
C19 N1 Zn1 O2 -32.8(4) . . . . ?
C18 N1 Zn1 O2 151.9(4) . . . . ?
C19 N1 Zn1 O2 147.2(4) . . . 5_676 ?
C18 N1 Zn1 O2 -28.1(4) . . . 5_676 ?
C19 N1 Zn1 O1 57.7(4) . . . 5_676 ?
C18 N1 Zn1 O1 -117.6(4) . . . 5_676 ?
C19 N1 Zn1 O1 -122.3(4) . . . . ?
C18 N1 Zn1 O1 62.4(4) . . . . ?
C19 N1 Zn1 N1 16(100) . . . 5_676 ?
C18 N1 Zn1 N1 -159(100) . . . 5_676 ?
